data_7036836
loop_
_publ_author_name
'Gneu\&s, Timo'
'Leitl, Markus J.'
'Finger, Lars H.'
'Yersin, Hartmut'
'Sundermeyer, J\"org'

_publ_section_title
;
 A new class of deep-blue emitting Cu(i) compounds - effects of counter
 ions on the emission behavior.
;
_journal_issue 46
_journal_name_full 'Dalton transactions (Cambridge, England : 2003)'
_journal_page_first 20045
_journal_page_last 20055
_journal_paper_doi 10.1039/c5dt03065j
_journal_volume 44
_journal_year 2015
_chemical_formula_moiety 'C34 H28 Cu N3 P, 0.5(C H Cl3), B F4'
_chemical_formula_sum 'C34.5 H28.5 B Cl1.5 Cu F4 N3 P'
_chemical_formula_weight 719.60
_chemical_name_systematic '[Cu(PPh3)tpym]BF4'
_space_group_crystal_system trigonal
_space_group_IT_number 167
_space_group_name_Hall '-R 3 2"c'
_space_group_name_H-M_alt 'R -3 c :H'
_symmetry_space_group_name_Hall '-R 3 2"c'
_symmetry_space_group_name_H-M 'R -3 c :H'
_atom_sites_solution_hydrogens geom
_atom_sites_solution_primary direct
_atom_sites_solution_secondary difmap
_audit_creation_method SHELXL-2014/7
_audit_update_record
;
2015-07-28 deposited with the CCDC.
2015-10-09 downloaded from the CCDC.
;
_cell_angle_alpha 90
_cell_angle_beta 90
_cell_angle_gamma 120
_cell_formula_units_Z 12
_cell_length_a 12.8635(6)
_cell_length_b 12.8635
_cell_length_c 67.361(3)
_cell_measurement_reflns_used 117
_cell_measurement_temperature 100(2)
_cell_measurement_theta_max 19.6540
_cell_measurement_theta_min 4.1330
_cell_volume 9652.9(6)
_computing_cell_refinement
;
Bruker: APEX2 v2013.10-0, Bruker AXS Inc., 
Madison, Wisconsin, USA, 2012.
;
_computing_data_collection
;
Bruker: Bruker Instrument Service v3.0.26, Bruker AXS Inc., 
Madison, Wisconsin, USA, 2012.
;
_computing_data_reduction
;
Bruker: SAINT V8.27B, Bruker AXS Inc., 
Madison, Wisconsin, USA, 2012.
;
_computing_molecular_graphics
;
Ortep-3 for Windows (L.J. Farrugia, J. Appl. Cryst. 2012, 45, 849-854)
DIAMOND 3.2k (K. Brandenburg, 2006. DIAMOND. Crystal Impact GbR, Bonn, Germany)
;
_computing_publication_material
;
WinGX 2014.1 (L.J. Farrugia, J. Appl. Cryst. 2012, 45, 849-854)
;
_computing_structure_refinement
;
SHELXL-2014/7 (G. M. Sheldrick, Acta Cryst. A 2008, 64, 112-122)
;
_computing_structure_solution
;
SIR97 (A. Altomare, M. C. Burla, M. Camalli, G. L. Cascarano, C. Giacovazzo, 
A. Guagliardi, A. G. G. Moliterni, G. Polidori, 
R. Spagna, J. Appl. Cryst. 1999, 32, 115-119)
;
_diffrn_ambient_temperature 100(2)
_diffrn_detector_area_resol_mean 10.4167
_diffrn_measured_fraction_theta_full 0.991
_diffrn_measured_fraction_theta_max 0.993
_diffrn_measurement_device_type 'D8 Quest (Bruker AXS Inc.)'
_diffrn_measurement_method 'rotation method'
_diffrn_radiation_type MoK\a
_diffrn_radiation_wavelength 0.71069
_diffrn_reflns_av_R_equivalents 0.1142
_diffrn_reflns_av_unetI/netI 0.0424
_diffrn_reflns_Laue_measured_fraction_full 0.991
_diffrn_reflns_Laue_measured_fraction_max 0.993
_diffrn_reflns_limit_h_max 16
_diffrn_reflns_limit_h_min -16
_diffrn_reflns_limit_k_max 16
_diffrn_reflns_limit_k_min -15
_diffrn_reflns_limit_l_max 86
_diffrn_reflns_limit_l_min -87
_diffrn_reflns_number 28280
_diffrn_reflns_point_group_measured_fraction_full 0.991
_diffrn_reflns_point_group_measured_fraction_max 0.993
_diffrn_reflns_theta_full 25.000
_diffrn_reflns_theta_max 27.481
_diffrn_reflns_theta_min 3.032
_diffrn_source 'I\mS Microfocus Source'
_exptl_absorpt_coefficient_mu 0.907
_exptl_absorpt_correction_T_max 0.7456
_exptl_absorpt_correction_T_min 0.6837
_exptl_absorpt_correction_type multi-scan
_exptl_absorpt_process_details 'SADABS V2012/1 (Bruker AXS Inc.)'
_exptl_crystal_colour 'clear light colourless'
_exptl_crystal_density_diffrn 1.485
_exptl_crystal_density_method 'not measured'
_exptl_crystal_description needle
_exptl_crystal_F_000 4404
_exptl_crystal_preparation Luminescent
_exptl_crystal_size_max 0.291
_exptl_crystal_size_mid 0.043
_exptl_crystal_size_min 0.041
_refine_diff_density_max 0.940
_refine_diff_density_min -0.389
_refine_diff_density_rms 0.067
_refine_ls_extinction_method none
_refine_ls_goodness_of_fit_ref 1.037
_refine_ls_hydrogen_treatment constr
_refine_ls_matrix_type full
_refine_ls_number_parameters 150
_refine_ls_number_reflns 2458
_refine_ls_number_restraints 6
_refine_ls_restrained_S_all 1.042
_refine_ls_R_factor_all 0.0699
_refine_ls_R_factor_gt 0.0383
_refine_ls_shift/su_max 0.000
_refine_ls_shift/su_mean 0.000
_refine_ls_structure_factor_coef Fsqd
_refine_ls_weighting_details 'w=1/[\s^2^(Fo^2^)+(0.0415P)^2^+21.8286P] where P=(Fo^2^+2Fc^2^)/3'
_refine_ls_weighting_scheme calc
_refine_ls_wR_factor_gt 0.0842
_refine_ls_wR_factor_ref 0.0958
_reflns_Friedel_coverage 0.000
_reflns_number_gt 1742
_reflns_number_total 2458
_reflns_threshold_expression 'I > 2\s(I)'
_cod_data_source_file c5dt03065j2.cif
_cod_data_source_block tgn448
_cod_depositor_comments 'Adding full bibliography for 7036835--7036837.cif.'
_cod_original_cell_volume 9652.9(10)
_cod_original_formula_sum 'C34.50 H28.50 B Cl1.50 Cu F4 N3 P'
_cod_database_code 7036836
_audit_contact_author 'Joerg Sundermeyer'
_shelx_shelxl_version_number 2014/7
_shelx_space_group_comment
; 
The symmetry employed for this shelxl refinement is uniquely defined 
by the following loop, which should always be used as a source of 
symmetry information in preference to the above space-group names. 
They are only intended as comments. 
;
_exptl_absorpt_special_details
;
Bruker: SADABS v2012/1, Bruker AXS Inc., 
Madison, Wisconsin, USA, 2012.
;

loop_
_space_group_symop_operation_xyz
'x, y, z'
'-y, x-y, z'
'-x+y, -x, z'
'x-y, -y, -z+1/2'
'-x, -x+y, -z+1/2'
'y, x, -z+1/2'
'x+2/3, y+1/3, z+1/3'
'-y+2/3, x-y+1/3, z+1/3'
'-x+y+2/3, -x+1/3, z+1/3'
'x-y+2/3, -y+1/3, -z+5/6'
'-x+2/3, -x+y+1/3, -z+5/6'
'y+2/3, x+1/3, -z+5/6'
'x+1/3, y+2/3, z+2/3'
'-y+1/3, x-y+2/3, z+2/3'
'-x+y+1/3, -x+2/3, z+2/3'
'x-y+1/3, -y+2/3, -z+7/6'
'-x+1/3, -x+y+2/3, -z+7/6'
'y+1/3, x+2/3, -z+7/6'
'-x, -y, -z'
'y, -x+y, -z'
'x-y, x, -z'
'-x+y, y, z-1/2'
'x, x-y, z-1/2'
'-y, -x, z-1/2'
'-x+2/3, -y+1/3, -z+1/3'
'y+2/3, -x+y+1/3, -z+1/3'
'x-y+2/3, x+1/3, -z+1/3'
'-x+y+2/3, y+1/3, z-1/6'
'x+2/3, x-y+1/3, z-1/6'
'-y+2/3, -x+1/3, z-1/6'
'-x+1/3, -y+2/3, -z+2/3'
'y+1/3, -x+y+2/3, -z+2/3'
'x-y+1/3, x+2/3, -z+2/3'
'-x+y+1/3, y+2/3, z+1/6'
'x+1/3, x-y+2/3, z+1/6'
'-y+1/3, -x+2/3, z+1/6'

loop_
_atom_site_label
_atom_site_type_symbol
_atom_site_fract_x
_atom_site_fract_y
_atom_site_fract_z
_atom_site_U_iso_or_equiv
_atom_site_adp_type
_atom_site_occupancy
_atom_site_site_symmetry_order
_atom_site_calc_flag
_atom_site_refinement_flags_posn
_atom_site_refinement_flags_adp
_atom_site_refinement_flags_occupancy
C1 C 0.3532(2) 0.7885(2) 0.04175(3) 0.0161(5) Uani 1 1 d . . .
C2 C 0.3671(2) 0.8736(2) 0.02778(4) 0.0214(5) Uani 1 1 d . . .
H2 H 0.3615 0.8559 0.0140 0.026 Uiso 1 1 calc R U .
C3 C 0.3893(2) 0.9849(2) 0.03428(4) 0.0266(6) Uani 1 1 d . . .
H3 H 0.3994 1.0450 0.0250 0.032 Uiso 1 1 calc R U .
C4 C 0.3964(2) 1.0073(2) 0.05439(4) 0.0269(6) Uani 1 1 d . . .
H4 H 0.4125 1.0833 0.0592 0.032 Uiso 1 1 calc R U .
C5 C 0.3797(2) 0.9175(2) 0.06732(4) 0.0227(5) Uani 1 1 d . . .
H5 H 0.3834 0.9329 0.0812 0.027 Uiso 1 1 calc R U .
C6 C 0.3333 0.6667 0.03518(6) 0.0161(8) Uani 1 3 d S T P
H6 H 0.3333 0.6667 0.0203 0.019 Uiso 1 3 calc R U P
C7 C 0.4477(2) 0.80594(19) 0.12256(3) 0.0145(5) Uani 1 1 d . . .
C8 C 0.5572(2) 0.8707(2) 0.11289(4) 0.0249(6) Uani 1 1 d . . .
H8 H 0.5696 0.8427 0.1005 0.030 Uiso 1 1 calc R U .
C9 C 0.6485(2) 0.9756(2) 0.12105(4) 0.0321(7) Uani 1 1 d . . .
H9 H 0.7233 1.0187 0.1144 0.039 Uiso 1 1 calc R U .
C10 C 0.6305(2) 1.0177(2) 0.13896(4) 0.0293(6) Uani 1 1 d . . .
H10 H 0.6928 1.0900 0.1445 0.035 Uiso 1 1 calc R U .
C11 C 0.5223(2) 0.9544(2) 0.14861(4) 0.0232(5) Uani 1 1 d . . .
H11 H 0.5099 0.9831 0.1609 0.028 Uiso 1 1 calc R U .
C12 C 0.4311(2) 0.8488(2) 0.14055(3) 0.0175(5) Uani 1 1 d . . .
H12 H 0.3568 0.8055 0.1473 0.021 Uiso 1 1 calc R U .
C13 C 0.6667 0.3333 0.0833 0.080(3) Uani 1 6 d S T P
H13 H 0.6667 0.3333 0.0982 0.096 Uiso 0.5 3 calc R U P
B1 B 0.6667 0.3333 0.01973(9) 0.0406(14) Uani 1 3 d S T P
N1 N 0.35832(17) 0.80895(17) 0.06129(3) 0.0161(4) Uani 1 1 d . . .
F1 F 0.56660(16) 0.23282(16) 0.01173(3) 0.0509(5) Uani 1 1 d . . .
F2 F 0.637(3) 0.346(3) 0.03867(8) 0.100(5) Uani 0.3333 1 d . U P
P1 P 0.3333 0.6667 0.11110(2) 0.0129(2) Uani 1 3 d S T P
Cu1 Cu 0.3333 0.6667 0.07906(2) 0.01550(14) Uani 1 3 d S T P
Cl1 Cl 0.5359(5) 0.3314(9) 0.07957(8) 0.0557(14) Uani 0.5 1 d . . P

loop_
_atom_site_aniso_label
_atom_site_aniso_U_11
_atom_site_aniso_U_22
_atom_site_aniso_U_33
_atom_site_aniso_U_23
_atom_site_aniso_U_13
_atom_site_aniso_U_12
C1 0.0117(10) 0.0176(11) 0.0191(12) 0.0030(9) 0.0006(9) 0.0073(9)
C2 0.0172(12) 0.0251(13) 0.0218(13) 0.0078(10) 0.0026(10) 0.0105(10)
C3 0.0182(12) 0.0218(13) 0.0416(16) 0.0154(12) 0.0078(11) 0.0112(11)
C4 0.0211(13) 0.0152(12) 0.0453(17) 0.0003(11) 0.0054(12) 0.0099(10)
C5 0.0192(12) 0.0180(12) 0.0303(14) -0.0044(10) 0.0029(10) 0.0089(10)
C6 0.0177(11) 0.0177(11) 0.0130(18) 0.000 0.000 0.0089(6)
C7 0.0149(11) 0.0139(11) 0.0160(11) 0.0008(9) -0.0009(9) 0.0081(9)
C8 0.0206(13) 0.0241(13) 0.0254(14) -0.0013(10) 0.0052(10) 0.0078(11)
C9 0.0186(13) 0.0266(14) 0.0394(17) -0.0001(12) 0.0069(12) 0.0025(11)
C10 0.0210(13) 0.0185(13) 0.0407(16) -0.0081(11) -0.0067(12) 0.0041(11)
C11 0.0257(13) 0.0214(13) 0.0239(13) -0.0063(10) -0.0032(11) 0.0129(11)
C12 0.0164(12) 0.0175(11) 0.0185(11) -0.0004(9) 0.0002(10) 0.0084(10)
C13 0.048(3) 0.048(3) 0.146(11) 0.000 0.000 0.0238(17)
B1 0.047(2) 0.047(2) 0.027(3) 0.000 0.000 0.0236(11)
N1 0.0148(9) 0.0162(10) 0.0174(10) 0.0006(8) 0.0025(8) 0.0077(8)
F1 0.0361(10) 0.0341(10) 0.0743(13) 0.0132(9) 0.0204(9) 0.0115(8)
F2 0.161(16) 0.134(8) 0.025(2) -0.031(6) -0.019(6) 0.088(8)
P1 0.0136(3) 0.0136(3) 0.0115(5) 0.000 0.000 0.00681(14)
Cu1 0.01748(17) 0.01748(17) 0.0115(2) 0.000 0.000 0.00874(9)
Cl1 0.0425(17) 0.0458(10) 0.088(4) 0.020(3) 0.029(2) 0.0287(17)

loop_
_atom_type_symbol
_atom_type_description
_atom_type_scat_dispersion_real
_atom_type_scat_dispersion_imag
_atom_type_scat_source
C C 0.0033 0.0016 'International Tables Vol C Tables 4.2.6.8 and 6.1.1.4'
H H 0.0000 0.0000 'International Tables Vol C Tables 4.2.6.8 and 6.1.1.4'
B B 0.0013 0.0007 'International Tables Vol C Tables 4.2.6.8 and 6.1.1.4'
N N 0.0061 0.0033 'International Tables Vol C Tables 4.2.6.8 and 6.1.1.4'
F F 0.0171 0.0103 'International Tables Vol C Tables 4.2.6.8 and 6.1.1.4'
P P 0.1023 0.0942 'International Tables Vol C Tables 4.2.6.8 and 6.1.1.4'
Cu Cu 0.3201 1.2651 'International Tables Vol C Tables 4.2.6.8 and 6.1.1.4'
Cl Cl 0.1484 0.1585 'International Tables Vol C Tables 4.2.6.8 and 6.1.1.4'

loop_
_geom_angle_atom_site_label_1
_geom_angle_atom_site_label_2
_geom_angle_atom_site_label_3
_geom_angle
_geom_angle_site_symmetry_1
_geom_angle_site_symmetry_3
N1 C1 C2 122.6(2) . .
N1 C1 C6 117.1(2) . .
C2 C1 C6 120.3(2) . .
C3 C2 C1 118.8(2) . .
C3 C2 H2 120.6 . .
C1 C2 H2 120.6 . .
C4 C3 C2 119.0(2) . .
C4 C3 H3 120.5 . .
C2 C3 H3 120.5 . .
C5 C4 C3 118.8(2) . .
C5 C4 H4 120.6 . .
C3 C4 H4 120.6 . .
N1 C5 C4 123.1(2) . .
N1 C5 H5 118.4 . .
C4 C5 H5 118.4 . .
C1 C6 C1 111.91(15) 2_665 3_565
C1 C6 C1 111.91(15) 2_665 .
C1 C6 C1 111.91(15) 3_565 .
C1 C6 H6 106.9 2_665 .
C1 C6 H6 106.9 3_565 .
C1 C6 H6 106.9 . .
C8 C7 C12 118.8(2) . .
C8 C7 P1 117.91(17) . .
C12 C7 P1 123.29(17) . .
C9 C8 C7 120.6(2) . .
C9 C8 H8 119.7 . .
C7 C8 H8 119.7 . .
C8 C9 C10 120.0(2) . .
C8 C9 H9 120.0 . .
C10 C9 H9 120.0 . .
C11 C10 C9 119.7(2) . .
C11 C10 H10 120.1 . .
C9 C10 H10 120.1 . .
C10 C11 C12 120.3(2) . .
C10 C11 H11 119.8 . .
C12 C11 H11 119.8 . .
C11 C12 C7 120.5(2) . .
C11 C12 H12 119.8 . .
C7 C12 H12 119.8 . .
Cl1 C13 Cl1 117.79(9) 2_655 3_665
Cl1 C13 Cl1 117.79(9) 2_655 .
Cl1 C13 Cl1 117.79(9) 3_665 .
Cl1 C13 H13 98.6 2_655 .
Cl1 C13 H13 98.6 3_665 .
Cl1 C13 H13 98.6 . .
F2 B1 F1 132.4(8) . 2_655
F2 B1 F1 96.7(8) 3_665 2_655
F2 B1 F1 106.7(14) 2_655 2_655
F2 B1 F1 96.7(8) . 3_665
F2 B1 F1 106.7(14) 3_665 3_665
F2 B1 F1 132.4(8) 2_655 3_665
F1 B1 F1 106.1(3) 2_655 3_665
F2 B1 F1 106.7(14) . .
F2 B1 F1 132.4(8) 3_665 .
F2 B1 F1 96.7(8) 2_655 .
F1 B1 F1 106.1(3) 2_655 .
F1 B1 F1 106.1(3) 3_665 .
C1 N1 C5 117.8(2) . .
C1 N1 Cu1 115.06(15) . .
C5 N1 Cu1 127.13(16) . .
F2 F2 F2 59.996(2) 3_665 2_655
F2 F2 B1 72.0(4) 3_665 .
F2 F2 B1 72.0(4) 2_655 .
C7 P1 C7 103.41(9) . 2_665
C7 P1 C7 103.41(9) . 3_565
C7 P1 C7 103.41(9) 2_665 3_565
C7 P1 Cu1 115.01(7) . .
C7 P1 Cu1 115.01(7) 2_665 .
C7 P1 Cu1 115.01(7) 3_565 .
N1 Cu1 N1 90.01(7) . 2_665
N1 Cu1 N1 90.01(7) . 3_565
N1 Cu1 N1 90.01(7) 2_665 3_565
N1 Cu1 P1 125.26(5) . .
N1 Cu1 P1 125.26(5) 2_665 .
N1 Cu1 P1 125.26(5) 3_565 .
Cl1 Cl1 C13 81.34(18) 16_554 .

loop_
_geom_bond_atom_site_label_1
_geom_bond_atom_site_label_2
_geom_bond_distance
C1 N1 1.338(3)
C1 C2 1.386(3)
C1 C6 1.522(3)
C2 C3 1.384(4)
C2 H2 0.9500
C3 C4 1.378(4)
C3 H3 0.9500
C4 C5 1.375(4)
C4 H4 0.9500
C5 N1 1.344(3)
C5 H5 0.9500
C6 H6 1.0000
C7 C8 1.388(3)
C7 C12 1.391(3)
C7 P1 1.826(2)
C8 C9 1.384(4)
C8 H8 0.9500
C9 C10 1.389(4)
C9 H9 0.9500
C10 C11 1.375(4)
C10 H10 0.9500
C11 C12 1.386(3)
C11 H11 0.9500
C12 H12 0.9500
C13 Cl1 1.6882(17)
C13 H13 1.0000
B1 F2 1.366(8)
B1 F1 1.398(3)
N1 Cu1 2.0728(19)
P1 Cu1 2.1583(10)

loop_
_geom_torsion_atom_site_label_1
_geom_torsion_atom_site_label_2
_geom_torsion_atom_site_label_3
_geom_torsion_atom_site_label_4
_geom_torsion
_geom_torsion_site_symmetry_1
_geom_torsion_site_symmetry_4
N1 C1 C2 C3 1.2(3) . .
C6 C1 C2 C3 -177.74(19) . .
C1 C2 C3 C4 -0.2(3) . .
C2 C3 C4 C5 -0.8(4) . .
C3 C4 C5 N1 1.0(4) . .
N1 C1 C6 C1 64.3(3) . 2_665
C2 C1 C6 C1 -116.7(3) . 2_665
N1 C1 C6 C1 -62.3(3) . 3_565
C2 C1 C6 C1 116.8(3) . 3_565
C12 C7 C8 C9 0.4(4) . .
P1 C7 C8 C9 -178.6(2) . .
C7 C8 C9 C10 -0.7(4) . .
C8 C9 C10 C11 0.5(4) . .
C9 C10 C11 C12 0.0(4) . .
C10 C11 C12 C7 -0.3(4) . .
C8 C7 C12 C11 0.1(3) . .
P1 C7 C12 C11 179.00(18) . .
C2 C1 N1 C5 -1.1(3) . .
C6 C1 N1 C5 177.91(17) . .
C2 C1 N1 Cu1 179.49(18) . .
C6 C1 N1 Cu1 -1.5(2) . .
C4 C5 N1 C1 0.0(3) . .
C4 C5 N1 Cu1 179.32(18) . .
F2 B1 F2 F2 63.43(14) 2_655 3_665
F1 B1 F2 F2 10(5) 2_655 3_665
F1 B1 F2 F2 -109(4) 3_665 3_665
F1 B1 F2 F2 142(4) . 3_665
F2 B1 F2 F2 -63.43(15) 3_665 2_655
F1 B1 F2 F2 -54(5) 2_655 2_655
F1 B1 F2 F2 -173(3) 3_665 2_655
F1 B1 F2 F2 78(4) . 2_655
C8 C7 P1 C7 -159.8(2) . 2_665
C12 C7 P1 C7 21.3(2) . 2_665
C8 C7 P1 C7 92.6(2) . 3_565
C12 C7 P1 C7 -86.31(15) . 3_565
C8 C7 P1 Cu1 -33.6(2) . .
C12 C7 P1 Cu1 147.48(17) . .
Cl1 C13 Cl1 Cl1 110(2) 2_655 16_554
Cl1 C13 Cl1 Cl1 -100(2) 3_665 16_554
